data_7013834
loop_
_publ_author_name
'Lee, Taegweon'
'Jeon, Joonsang'
'Song, Kyu Ho'
'Jung, Il'
'Baik, Chul'
'Park, Ki-Min'
'Lee, Shim Sung'
'Kang, Sang Ook'
'Ko, Jaejung'

_publ_section_title
;
 Generation and trapping reaction of an efficient 1,2-dehydrocarborane
 precursor, phenyl[o-(trimethylsilyl)carboranyl]iodonium acetate.
;
_journal_issue 6
_journal_name_full 'Dalton transactions (Cambridge, England : 2003)'
_journal_page_first 933
_journal_page_last 937
_journal_paper_doi 10.1039/b315205g
_journal_year 2004
_chemical_formula_sum 'C16 H20 B10'
_chemical_formula_weight 320.42
_chemical_name_systematic
;
?
;
_space_group_IT_number 33
_symmetry_cell_setting orthorhombic
_symmetry_space_group_name_Hall 'P 2c -2n'
_symmetry_space_group_name_H-M 'P n a 21'
_atom_sites_solution_hydrogens geom
_atom_sites_solution_primary direct
_atom_sites_solution_secondary difmap
_audit_creation_method SHELXL-97
_cell_angle_alpha 90.00
_cell_angle_beta 90.00
_cell_angle_gamma 90.00
_cell_formula_units_Z 4
_cell_length_a 8.7419(18)
_cell_length_b 15.710(3)
_cell_length_c 13.3000(17)
_cell_measurement_reflns_used 28
_cell_measurement_temperature 295(2)
_cell_measurement_theta_max 10.66
_cell_measurement_theta_min 2.59
_cell_volume 1826.6(6)
_computing_cell_refinement 'Siemens XSCANS'
_computing_data_collection 'Siemens XSCANS'
_computing_data_reduction 'Siemens SHELXTL'
_computing_molecular_graphics 'Siemens SHELXTL'
_computing_publication_material 'Siemens SHELXTL'
_computing_structure_refinement 'SHELXL-97 (Sheldrick, 1997)'
_computing_structure_solution 'SHELXS-97 (Sheldrick, 1990)'
_diffrn_ambient_temperature 295(2)
_diffrn_measured_fraction_theta_full 0.993
_diffrn_measured_fraction_theta_max 0.993
_diffrn_measurement_device_type 'Siemens P4'
_diffrn_measurement_method '\w scans'
_diffrn_radiation_monochromator graphite
_diffrn_radiation_source 'fine-focus sealed tube'
_diffrn_radiation_type MoK\a
_diffrn_radiation_wavelength 0.71073
_diffrn_reflns_av_R_equivalents 0.0161
_diffrn_reflns_av_sigmaI/netI 0.1086
_diffrn_reflns_limit_h_max 0
_diffrn_reflns_limit_h_min -10
_diffrn_reflns_limit_k_max 18
_diffrn_reflns_limit_k_min -18
_diffrn_reflns_limit_l_max 0
_diffrn_reflns_limit_l_min -15
_diffrn_reflns_number 1677
_diffrn_reflns_theta_full 24.99
_diffrn_reflns_theta_max 24.99
_diffrn_reflns_theta_min 2.01
_diffrn_standards_interval_count 97
_diffrn_standards_number 3
_exptl_absorpt_coefficient_mu 0.058
_exptl_absorpt_correction_type none
_exptl_crystal_colour COLORLESS
_exptl_crystal_density_diffrn 1.165
_exptl_crystal_density_method 'not measured'
_exptl_crystal_description BLOCK
_exptl_crystal_F_000 664
_exptl_crystal_size_max 0.24
_exptl_crystal_size_mid 0.22
_exptl_crystal_size_min 0.20
_refine_diff_density_max 0.283
_refine_diff_density_min -0.311
_refine_diff_density_rms 0.057
_refine_ls_abs_structure_details 'Flack H D (1983), Acta Cryst. A39, 876-881'
_refine_ls_abs_structure_Flack 0(10)
_refine_ls_extinction_coef 0.004(3)
_refine_ls_extinction_expression Fc^*^=kFc[1+0.001xFc^2^\l^3^/sin(2\q)]^-1/4^
_refine_ls_extinction_method SHELXL
_refine_ls_goodness_of_fit_ref 1.044
_refine_ls_hydrogen_treatment mixed
_refine_ls_matrix_type full
_refine_ls_number_parameters 236
_refine_ls_number_reflns 1673
_refine_ls_number_restraints 1
_refine_ls_restrained_S_all 1.044
_refine_ls_R_factor_all 0.1614
_refine_ls_R_factor_gt 0.0843
_refine_ls_shift/su_max 0.000
_refine_ls_shift/su_mean 0.000
_refine_ls_structure_factor_coef Fsqd
_refine_ls_weighting_details 'calc w=1/[\s^2^(Fo^2^)+(0.1199P)^2^+0.1669P] where P=(Fo^2^+2Fc^2^)/3'
_refine_ls_weighting_scheme calc
_refine_ls_wR_factor_gt 0.1896
_refine_ls_wR_factor_ref 0.2376
_reflns_number_gt 880
_reflns_number_total 1673
_reflns_threshold_expression >2sigma(I)
_cod_data_source_file b315205g.txt
_cod_data_source_block anthra
_cod_depositor_comments
;
The following automatic conversions were performed:
'_symmetry_cell_setting' value 'Orthorhombic' changed to 'orthorhombic'
according to '/home/saulius/struct/CIF-dictionaries/cif_core.dic'
dictionary named 'cif_core.dic' version 2.4.1 from 2010-06-29.

Automatic conversion script
Id: cif_fix_enum 1527 2010-12-29 10:47:43Z saulius 
;
_cod_original_cell_volume 1826.6(5)
_cod_original_sg_symbol_H-M Pna2(1)
_cod_database_code 7013834

loop_
_symmetry_equiv_pos_as_xyz
'x, y, z'
'-x, -y, z+1/2'
'x+1/2, -y+1/2, z'
'-x+1/2, y+1/2, z+1/2'

loop_
_atom_site_label
_atom_site_type_symbol
_atom_site_fract_x
_atom_site_fract_y
_atom_site_fract_z
_atom_site_U_iso_or_equiv
_atom_site_adp_type
_atom_site_occupancy
_atom_site_symmetry_multiplicity
_atom_site_calc_flag
_atom_site_refinement_flags
_atom_site_disorder_assembly
_atom_site_disorder_group
B1 B 0.4402(15) 0.3624(7) -0.1104(9) 0.063(4) Uani 1 1 d . . .
HB1 H 0.4946 0.3000 -0.1213 0.075 Uiso 1 1 calc R . .
B2 B 0.4275(13) 0.5387(7) -0.1676(8) 0.049(3) Uani 1 1 d . . .
HB2 H 0.4711 0.5903 -0.2155 0.059 Uiso 1 1 calc R . .
B3 B 0.4757(12) 0.4222(8) -0.0030(9) 0.056(3) Uani 1 1 d . . .
HB3 H 0.5507 0.3996 0.0579 0.067 Uiso 1 1 calc R . .
B4 B 0.2969(13) 0.3749(6) -0.0225(8) 0.049(3) Uani 1 1 d . . .
HB4 H 0.2536 0.3218 0.0233 0.059 Uiso 1 1 calc R . .
B5 B 0.2414(13) 0.4926(6) -0.1830(8) 0.047(3) Uani 1 1 d . . .
HB5 H 0.1595 0.5149 -0.2400 0.056 Uiso 1 1 calc R . .
B6 B 0.2528(12) 0.3838(6) -0.1515(7) 0.042(3) Uani 1 1 d . . .
HB6 H 0.1808 0.3362 -0.1893 0.050 Uiso 1 1 calc R . .
B7 B 0.5482(13) 0.4556(8) -0.1213(9) 0.059(3) Uani 1 1 d . . .
HB7 H 0.6708 0.4542 -0.1398 0.070 Uiso 1 1 calc R . .
B8 B 0.4698(12) 0.5307(7) -0.0340(8) 0.049(3) Uani 1 1 d . . .
HB8 H 0.5396 0.5777 0.0068 0.058 Uiso 1 1 calc R . .
B9 B 0.4044(14) 0.4323(7) -0.2126(9) 0.055(3) Uani 1 1 d . . .
HB9 H 0.4325 0.4156 -0.2908 0.066 Uiso 1 1 calc R . .
B10 B 0.2877(12) 0.5552(6) -0.0783(8) 0.042(2) Uani 1 1 d . . .
HB10 H 0.2394 0.6193 -0.0682 0.051 Uiso 1 1 calc R . .
C1 C 0.3167(10) 0.4805(5) 0.0169(6) 0.040(2) Uani 1 1 d . . .
C2 C 0.1881(9) 0.4599(5) -0.0666(6) 0.038(2) Uani 1 1 d . . .
C3 C 0.2361(10) 0.5004(5) 0.1193(7) 0.044(2) Uani 1 1 d . . .
H3 H 0.3107 0.5127 0.1724 0.053 Uiso 1 1 calc R . .
C4 C 0.0247(10) 0.4672(5) -0.0158(7) 0.043(2) Uani 1 1 d . . .
H4 H -0.0587 0.4555 -0.0631 0.051 Uiso 1 1 calc R . .
C5 C 0.1344(9) 0.4256(5) 0.1469(6) 0.037(2) Uani 1 1 d . . .
C6 C 0.1453(12) 0.3778(6) 0.2335(6) 0.053(3) Uani 1 1 d . . .
H6 H 0.2202 0.3899 0.2811 0.063 Uiso 1 1 calc R . .
C7 C 0.0424(15) 0.3109(6) 0.2489(8) 0.068(3) Uani 1 1 d . . .
H7 H 0.0495 0.2778 0.3066 0.082 Uiso 1 1 calc R . .
C8 C -0.0685(14) 0.2940(6) 0.1794(8) 0.072(3) Uani 1 1 d . . .
H8 H -0.1370 0.2497 0.1906 0.086 Uiso 1 1 calc R . .
C9 C -0.0802(11) 0.3426(5) 0.0914(8) 0.056(3) Uani 1 1 d . . .
H9 H -0.1549 0.3307 0.0437 0.068 Uiso 1 1 calc R . .
C10 C 0.0207(10) 0.4078(5) 0.0775(6) 0.044(2) Uani 1 1 d . . .
C11 C 0.1244(10) 0.5733(5) 0.1054(6) 0.040(2) Uani 1 1 d . . .
C12 C 0.1276(14) 0.6520(6) 0.1527(9) 0.063(3) Uani 1 1 d . . .
H12 H 0.2035 0.6649 0.1992 0.075 Uiso 1 1 calc R . .
C13 C 0.0159(16) 0.7108(6) 0.1292(9) 0.073(4) Uani 1 1 d . . .
H13 H 0.0158 0.7633 0.1615 0.088 Uiso 1 1 calc R . .
C14 C -0.0925(15) 0.6938(7) 0.0610(9) 0.073(3) Uani 1 1 d . . .
H14 H -0.1654 0.7352 0.0466 0.087 Uiso 1 1 calc R . .
C15 C -0.0993(11) 0.6158(6) 0.0107(7) 0.058(3) Uani 1 1 d . . .
H15 H -0.1749 0.6045 -0.0367 0.070 Uiso 1 1 calc R . .
C16 C 0.0102(10) 0.5568(5) 0.0342(7) 0.042(2) Uani 1 1 d . . .

loop_
_atom_site_aniso_label
_atom_site_aniso_U_11
_atom_site_aniso_U_22
_atom_site_aniso_U_33
_atom_site_aniso_U_23
_atom_site_aniso_U_13
_atom_site_aniso_U_12
B1 0.081(9) 0.049(6) 0.057(7) 0.003(6) 0.017(7) 0.030(6)
B2 0.051(6) 0.049(6) 0.047(6) -0.003(5) 0.022(5) -0.005(5)
B3 0.040(6) 0.078(8) 0.051(7) 0.003(6) -0.009(6) 0.008(6)
B4 0.074(8) 0.033(5) 0.039(5) -0.011(5) 0.011(6) -0.004(5)
B5 0.058(7) 0.056(7) 0.027(5) 0.000(5) -0.011(5) 0.007(6)
B6 0.056(7) 0.034(5) 0.036(5) -0.006(4) 0.000(5) -0.008(5)
B7 0.031(6) 0.081(8) 0.064(8) -0.004(7) 0.013(6) 0.004(6)
B8 0.038(6) 0.065(7) 0.043(6) -0.002(6) 0.000(5) -0.006(5)
B9 0.071(8) 0.050(6) 0.045(6) -0.006(5) 0.014(6) 0.005(6)
B10 0.052(6) 0.039(5) 0.036(5) 0.003(5) 0.015(5) 0.005(5)
C1 0.056(6) 0.036(4) 0.029(4) -0.001(3) -0.006(4) 0.003(4)
C2 0.033(5) 0.033(4) 0.049(5) -0.009(4) 0.000(4) -0.001(4)
C3 0.046(5) 0.046(5) 0.040(5) -0.007(4) 0.004(5) -0.006(5)
C4 0.042(5) 0.043(5) 0.044(5) -0.010(5) -0.013(4) 0.004(4)
C5 0.031(5) 0.044(5) 0.036(5) -0.007(4) 0.009(4) -0.002(4)
C6 0.060(7) 0.058(6) 0.040(5) -0.001(5) 0.003(5) 0.005(5)
C7 0.109(9) 0.037(5) 0.057(7) 0.004(5) 0.027(7) -0.001(6)
C8 0.098(9) 0.052(6) 0.064(7) -0.008(6) 0.037(7) -0.035(6)
C9 0.065(7) 0.044(5) 0.060(7) -0.017(5) 0.015(6) -0.016(5)
C10 0.050(6) 0.036(4) 0.046(5) -0.007(4) 0.006(5) -0.001(4)
C11 0.045(5) 0.038(4) 0.038(5) -0.009(4) 0.009(5) -0.009(4)
C12 0.080(7) 0.047(5) 0.062(6) -0.001(5) 0.019(6) -0.021(6)
C13 0.116(10) 0.034(5) 0.069(8) -0.003(5) 0.030(8) 0.013(7)
C14 0.098(10) 0.054(7) 0.065(8) 0.002(6) 0.025(7) 0.036(6)
C15 0.057(6) 0.059(6) 0.059(6) 0.003(5) 0.010(5) 0.021(5)
C16 0.035(5) 0.045(5) 0.047(5) 0.002(4) 0.016(4) 0.004(4)

loop_
_atom_type_symbol
_atom_type_description
_atom_type_scat_dispersion_real
_atom_type_scat_dispersion_imag
_atom_type_scat_source
C C 0.0033 0.0016 'International Tables Vol C Tables 4.2.6.8 and 6.1.1.4'
H H 0.0000 0.0000 'International Tables Vol C Tables 4.2.6.8 and 6.1.1.4'
B B 0.0013 0.0007 'International Tables Vol C Tables 4.2.6.8 and 6.1.1.4'

loop_
_geom_angle_atom_site_label_1
_geom_angle_atom_site_label_2
_geom_angle_atom_site_label_3
_geom_angle
_geom_angle_site_symmetry_1
_geom_angle_site_symmetry_3
_geom_angle_publ_flag
B4 B1 B3 60.7(6) . . ?
B4 B1 B7 110.7(8) . . ?
B3 B1 B7 61.3(7) . . ?
B4 B1 B6 60.8(6) . . ?
B3 B1 B6 108.6(7) . . ?
B7 B1 B6 108.5(8) . . ?
B4 B1 B9 108.7(8) . . ?
B3 B1 B9 109.1(7) . . ?
B7 B1 B9 60.9(6) . . ?
B6 B1 B9 58.7(6) . . ?
B10 B2 B9 107.0(8) . . ?
B10 B2 B7 106.9(8) . . ?
B9 B2 B7 59.9(6) . . ?
B10 B2 B5 59.8(6) . . ?
B9 B2 B5 58.8(6) . . ?
B7 B2 B5 106.3(7) . . ?
B10 B2 B8 58.8(6) . . ?
B9 B2 B8 106.6(8) . . ?
B7 B2 B8 59.6(6) . . ?
B5 B2 B8 105.6(8) . . ?
C1 B3 B1 106.0(8) . . ?
C1 B3 B4 61.1(5) . . ?
B1 B3 B4 59.3(6) . . ?
C1 B3 B8 59.0(6) . . ?
B1 B3 B8 109.0(8) . . ?
B4 B3 B8 110.5(8) . . ?
C1 B3 B7 105.8(8) . . ?
B1 B3 B7 59.6(7) . . ?
B4 B3 B7 108.2(8) . . ?
B8 B3 B7 61.0(7) . . ?
B1 B4 C2 104.8(7) . . ?
B1 B4 C1 103.8(7) . . ?
C2 B4 C1 55.1(5) . . ?
B1 B4 B3 60.0(7) . . ?
C2 B4 B3 102.3(7) . . ?
C1 B4 B3 57.6(6) . . ?
B1 B4 B6 60.6(6) . . ?
C2 B4 B6 59.5(6) . . ?
C1 B4 B6 103.8(7) . . ?
B3 B4 B6 107.8(8) . . ?
C2 B5 B10 60.6(5) . . ?
C2 B5 B9 105.3(7) . . ?
B10 B5 B9 107.1(8) . . ?
C2 B5 B6 60.3(5) . . ?
B10 B5 B6 110.0(7) . . ?
B9 B5 B6 58.9(6) . . ?
C2 B5 B2 105.5(7) . . ?
B10 B5 B2 58.2(6) . . ?
B9 B5 B2 60.5(6) . . ?
B6 B5 B2 108.2(8) . . ?
B9 B6 C2 104.6(7) . . ?
B9 B6 B1 61.1(6) . . ?
C2 B6 B1 103.4(7) . . ?
B9 B6 B5 60.4(6) . . ?
C2 B6 B5 57.9(5) . . ?
B1 B6 B5 108.2(8) . . ?
B9 B6 B4 108.9(8) . . ?
C2 B6 B4 59.6(5) . . ?
B1 B6 B4 58.6(6) . . ?
B5 B6 B4 108.7(7) . . ?
B1 B7 B3 59.1(7) . . ?
B1 B7 B9 60.3(7) . . ?
B3 B7 B9 106.9(8) . . ?
B1 B7 B2 108.7(8) . . ?
B3 B7 B2 108.1(8) . . ?
B9 B7 B2 60.0(6) . . ?
B1 B7 B8 106.9(8) . . ?
B3 B7 B8 58.9(6) . . ?
B9 B7 B8 107.8(8) . . ?
B2 B7 B8 61.1(6) . . ?
C1 B8 B10 61.0(5) . . ?
C1 B8 B3 58.5(6) . . ?
B10 B8 B3 108.7(8) . . ?
C1 B8 B7 104.7(7) . . ?
B10 B8 B7 106.0(8) . . ?
B3 B8 B7 60.1(7) . . ?
C1 B8 B2 105.1(7) . . ?
B10 B8 B2 57.9(6) . . ?
B3 B8 B2 107.6(9) . . ?
B7 B8 B2 59.4(6) . . ?
B6 B9 B5 60.7(6) . . ?
B6 B9 B1 60.2(6) . . ?
B5 B9 B1 107.7(8) . . ?
B6 B9 B7 108.1(8) . . ?
B5 B9 B7 107.9(7) . . ?
B1 B9 B7 58.8(7) . . ?
B6 B9 B2 109.9(8) . . ?
B5 B9 B2 60.8(6) . . ?
B1 B9 B2 107.6(8) . . ?
B7 B9 B2 60.1(6) . . ?
B2 B10 C2 106.7(7) . . ?
B2 B10 B8 63.4(6) . . ?
C2 B10 B8 103.7(7) . . ?
B2 B10 C1 107.2(7) . . ?
C2 B10 C1 55.1(5) . . ?
B8 B10 C1 58.2(6) . . ?
B2 B10 B5 62.1(7) . . ?
C2 B10 B5 58.1(5) . . ?
B8 B10 B5 110.9(8) . . ?
C1 B10 B5 103.4(6) . . ?
C3 C1 C2 109.0(7) . . ?
C3 C1 B3 128.0(7) . . ?
C2 C1 B3 111.0(7) . . ?
C3 C1 B8 127.6(7) . . ?
C2 C1 B8 111.7(6) . . ?
B3 C1 B8 62.6(6) . . ?
C3 C1 B10 115.6(6) . . ?
C2 C1 B10 62.3(5) . . ?
B3 C1 B10 111.8(7) . . ?
B8 C1 B10 60.8(6) . . ?
C3 C1 B4 114.0(7) . . ?
C2 C1 B4 62.3(5) . . ?
B3 C1 B4 61.2(6) . . ?
B8 C1 B4 113.6(7) . . ?
B10 C1 B4 114.0(7) . . ?
C4 C2 C1 108.7(6) . . ?
C4 C2 B5 127.9(7) . . ?
C1 C2 B5 112.1(6) . . ?
C4 C2 B6 128.3(6) . . ?
C1 C2 B6 111.0(6) . . ?
B5 C2 B6 61.7(5) . . ?
C4 C2 B10 115.3(6) . . ?
C1 C2 B10 62.6(5) . . ?
B5 C2 B10 61.3(5) . . ?
B6 C2 B10 111.7(7) . . ?
C4 C2 B4 113.9(7) . . ?
C1 C2 B4 62.7(5) . . ?
B5 C2 B4 112.9(6) . . ?
B6 C2 B4 60.9(5) . . ?
B10 C2 B4 114.6(7) . . ?
C11 C3 C5 103.7(7) . . ?
C11 C3 C1 109.6(7) . . ?
C5 C3 C1 108.6(7) . . ?
C10 C4 C16 101.5(7) . . ?
C10 C4 C2 108.5(7) . . ?
C16 C4 C2 108.7(6) . . ?
C6 C5 C10 119.8(8) . . ?
C6 C5 C3 125.6(8) . . ?
C10 C5 C3 114.6(8) . . ?
C5 C6 C7 119.1(9) . . ?
C8 C7 C6 120.3(9) . . ?
C7 C8 C9 120.7(9) . . ?
C10 C9 C8 118.4(10) . . ?
C9 C10 C5 121.7(9) . . ?
C9 C10 C4 125.1(8) . . ?
C5 C10 C4 113.3(7) . . ?
C12 C11 C16 119.1(9) . . ?
C12 C11 C3 127.2(9) . . ?
C16 C11 C3 113.7(7) . . ?
C13 C12 C11 118.6(11) . . ?
C14 C13 C12 121.5(10) . . ?
C13 C14 C15 121.9(10) . . ?
C16 C15 C14 117.1(10) . . ?
C15 C16 C11 121.8(9) . . ?
C15 C16 C4 124.7(9) . . ?
C11 C16 C4 113.4(7) . . ?

loop_
_geom_bond_atom_site_label_1
_geom_bond_atom_site_label_2
_geom_bond_distance
_geom_bond_site_symmetry_2
_geom_bond_publ_flag
B1 B4 1.724(16) . ?
B1 B3 1.737(16) . ?
B1 B7 1.747(17) . ?
B1 B6 1.759(17) . ?
B1 B9 1.775(16) . ?
B2 B10 1.723(14) . ?
B2 B9 1.787(15) . ?
B2 B7 1.788(16) . ?
B2 B5 1.792(16) . ?
B2 B8 1.819(16) . ?
B3 C1 1.686(14) . ?
B3 B4 1.750(16) . ?
B3 B8 1.756(16) . ?
B3 B7 1.776(16) . ?
B4 C2 1.741(13) . ?
B4 C1 1.748(12) . ?
B4 B6 1.764(13) . ?
B5 C2 1.696(13) . ?
B5 B10 1.752(14) . ?
B5 B9 1.757(15) . ?
B5 B6 1.762(14) . ?
B6 B9 1.731(15) . ?
B6 C2 1.739(12) . ?
B7 B9 1.786(17) . ?
B7 B8 1.793(15) . ?
B8 C1 1.695(13) . ?
B8 B10 1.740(15) . ?
B10 C2 1.739(12) . ?
B10 C1 1.745(13) . ?
C1 C3 1.565(11) . ?
C1 C2 1.612(11) . ?
C2 C4 1.584(11) . ?
C3 C11 1.517(12) . ?
C3 C5 1.519(11) . ?
C4 C10 1.553(11) . ?
C4 C16 1.561(11) . ?
C5 C6 1.379(11) . ?
C5 C10 1.385(12) . ?
C6 C7 1.399(14) . ?
C7 C8 1.365(15) . ?
C8 C9 1.401(15) . ?
C9 C10 1.364(11) . ?
C11 C12 1.388(12) . ?
C11 C16 1.400(12) . ?
C12 C13 1.379(15) . ?
C13 C14 1.339(16) . ?
C14 C15 1.397(13) . ?
C15 C16 1.369(12) . ?
